data_7705788
loop_
_publ_author_name
'Bamford, Karlee L.'
'Stephan, Douglas W.'

_publ_section_title
;
 Insertion reactions of the C-B-N-substituted borinium cation
 [MesBN<sup>i</sup>Pr<sub>2</sub>]<sup/>.
;
_journal_issue 48
_journal_name_full 'Dalton transactions (Cambridge, England : 2003)'
_journal_page_first 17571
_journal_page_last 17577
_journal_paper_doi 10.1039/d0dt03665j
_journal_volume 49
_journal_year 2020
_chemical_formula_moiety 'C16 H25 B F3 N O3 S'
_chemical_formula_sum 'C16 H25 B F3 N O3 S'
_chemical_formula_weight 379.24
_space_group_crystal_system monoclinic
_space_group_IT_number 14
_space_group_name_Hall '-P 2yn'
_space_group_name_H-M_alt 'P 1 21/n 1'
_atom_sites_solution_hydrogens geom
_audit_creation_date 2020-10-21
_audit_creation_method
;
Olex2 1.3
(compiled 2020.07.31 svn.rc2a77460 for OlexSys, GUI svn.r6145)
;
_audit_update_record
;
2020-10-21 deposited with the CCDC.	2020-11-17 downloaded from the CCDC.
;
_cell_angle_alpha 90
_cell_angle_beta 90.053(5)
_cell_angle_gamma 90
_cell_formula_units_Z 4
_cell_length_a 8.3324(7)
_cell_length_b 14.1207(13)
_cell_length_c 16.7259(15)
_cell_measurement_reflns_used 2390
_cell_measurement_temperature 150(2)
_cell_measurement_theta_max 22.33
_cell_measurement_theta_min 2.73
_cell_volume 1968.0(3)
_computing_cell_refinement 'SAINT V8.38A (Bruker, 2018)'
_computing_data_reduction 'SAINT V8.38A (Bruker, 2018)'
_computing_molecular_graphics 'Olex2 1.3 (Dolomanov et al., 2009)'
_computing_publication_material 'Olex2 1.3 (Dolomanov et al., 2009)'
_computing_structure_refinement 'SHELXL 2018/3 (Sheldrick, 2015)'
_computing_structure_solution 'SHELXT 2014/5 (Sheldrick, 2014)'
_diffrn_ambient_temperature 150.15
_diffrn_measured_fraction_theta_full 0.999
_diffrn_measured_fraction_theta_max 0.990
_diffrn_measurement_device_type 'Bruker APEX-II CCD'
_diffrn_measurement_method '\f and \w scans'
_diffrn_radiation_type MoK\a
_diffrn_radiation_wavelength 0.71073
_diffrn_reflns_av_R_equivalents 0.1477
_diffrn_reflns_av_unetI/netI 0.1126
_diffrn_reflns_Laue_measured_fraction_full 0.999
_diffrn_reflns_Laue_measured_fraction_max 0.990
_diffrn_reflns_limit_h_max 10
_diffrn_reflns_limit_h_min -10
_diffrn_reflns_limit_k_max 17
_diffrn_reflns_limit_k_min -17
_diffrn_reflns_limit_l_max 21
_diffrn_reflns_limit_l_min -21
_diffrn_reflns_number 33407
_diffrn_reflns_point_group_measured_fraction_full 0.999
_diffrn_reflns_point_group_measured_fraction_max 0.990
_diffrn_reflns_theta_full 25.242
_diffrn_reflns_theta_max 26.942
_diffrn_reflns_theta_min 2.435
_diffrn_source_current 30.0
_diffrn_source_power 1.5
_diffrn_source_voltage 50.0
_diffrn_standards_number 0
_exptl_absorpt_coefficient_mu 0.205
_exptl_absorpt_correction_T_max 0.7454
_exptl_absorpt_correction_T_min 0.6646
_exptl_absorpt_correction_type multi-scan
_exptl_absorpt_process_details
;
SADABS-2016/2 (Bruker,2016/2) was used for absorption correction.
wR2(int) was 0.0872 before and 0.0765 after correction.
The Ratio of minimum to maximum transmission is 0.8916.
The \l/2 correction factor is Not present.
;
_exptl_crystal_colour colourless
_exptl_crystal_colour_primary colourless
_exptl_crystal_density_diffrn 1.280
_exptl_crystal_description needle
_exptl_crystal_F_000 800
_exptl_crystal_size_max 0.22
_exptl_crystal_size_mid 0.03
_exptl_crystal_size_min 0.03
_refine_diff_density_max 0.230
_refine_diff_density_min -0.392
_refine_diff_density_rms 0.063
_refine_ls_extinction_method none
_refine_ls_goodness_of_fit_ref 1.001
_refine_ls_hydrogen_treatment constr
_refine_ls_matrix_type full
_refine_ls_number_parameters 246
_refine_ls_number_reflns 4220
_refine_ls_number_restraints 55
_refine_ls_restrained_S_all 0.996
_refine_ls_R_factor_all 0.1448
_refine_ls_R_factor_gt 0.0593
_refine_ls_shift/su_max 0.001
_refine_ls_shift/su_mean 0.000
_refine_ls_structure_factor_coef Fsqd
_refine_ls_weighting_details 'w=1/[\s^2^(Fo^2^)+(0.0482P)^2^+0.6141P] where P=(Fo^2^+2Fc^2^)/3'
_refine_ls_weighting_scheme calc
_refine_ls_wR_factor_gt 0.1045
_refine_ls_wR_factor_ref 0.1308
_reflns_Friedel_coverage 0.000
_reflns_number_gt 2270
_reflns_number_total 4220
_reflns_threshold_expression 'I > 2\s(I)'
_cod_data_source_file d0dt03665j2.cif
_cod_data_source_block finala_a
_cod_depositor_comments 'Adding full bibliography for 7705788--7705792.cif.'
_cod_database_code 7705788
_shelx_shelxl_version_number 2018/3
_shelx_space_group_comment
;
The symmetry employed for this shelxl refinement is uniquely defined
by the following loop, which should always be used as a source of
symmetry information in preference to the above space-group names.
They are only intended as comments.
;
_shelx_estimated_absorpt_t_max 0.994
_shelx_estimated_absorpt_t_min 0.956
_olex2_refinement_description
;
1. Fixed Uiso
 At 1.2 times of:
  All C(H) groups
 At 1.5 times of:
  All C(H,H,H) groups
2. Restrained distances
 S01-O02 \\sim S01-O03
 with sigma of 0.02
 C01A-F01A \\sim C01A-F02A \\sim C01A-F03A
 with sigma of 0.02
 C01B-F01B \\sim C01B-F02B \\sim C01B-F03B
 with sigma of 0.02
3. Rigid bond restraints
 C01A, F01A, F02A, F03A
 with sigma for 1-2 distances of 0.01 and sigma for 1-3 distances of 0.01
 C01B, F01B, F02B, F03B
 with sigma for 1-2 distances of 0.01 and sigma for 1-3 distances of 0.01
4. Uiso/Uaniso restraints and constraints
C01A \\sim F01A \\sim F02A \\sim F03A: within 2A with sigma of 0.04 and sigma
for terminal atoms of 0.08 within 2A
C01B \\sim F01B \\sim F02B \\sim F03B: within 2A with sigma of 0.04 and sigma
for terminal atoms of 0.08 within 2A
Uanis(F01A) = Uanis(F01B)
Uanis(F02A) = Uanis(F02B)
Uanis(F03A) = Uanis(F03B)
Uanis(C01A) = Uanis(C01B)
5. Others
 Sof(C01B)=Sof(F01B)=Sof(F02B)=Sof(F03B)=1-FVAR(1)
 Sof(C01A)=Sof(F01A)=Sof(F02A)=Sof(F03A)=FVAR(1)
6.a Ternary CH refined with riding coordinates:
 C100(H100), C200(H200)
6.b Aromatic/amide H refined with riding coordinates:
 C302(H302), C304(H304)
6.c Idealised Me refined as rotating group:
 C30(H30A,H30B,H30C), C31(H31A,H31B,H31C), C32(H32A,H32B,H32C), C101(H10A,H10B,
 H10C), C102(H10D,H10E,H10F), C201(H20A,H20B,H20C), C202(H20D,H20E,H20F)
;
_olex2_submission_special_instructions 'No special instructions were received'

loop_
_space_group_symop_operation_xyz
'x, y, z'
'-x+1/2, y+1/2, -z+1/2'
'-x, -y, -z'
'x-1/2, -y-1/2, z-1/2'

loop_
_atom_site_label
_atom_site_type_symbol
_atom_site_fract_x
_atom_site_fract_y
_atom_site_fract_z
_atom_site_U_iso_or_equiv
_atom_site_adp_type
_atom_site_occupancy
_atom_site_site_symmetry_order
_atom_site_calc_flag
_atom_site_refinement_flags_posn
_atom_site_refinement_flags_adp
_atom_site_refinement_flags_occupancy
_atom_site_disorder_assembly
_atom_site_disorder_group
B01 B 0.4092(4) 0.6058(2) 0.71101(19) 0.0193(7) Uani 1 1 d . . . . .
N01 N 0.2440(3) 0.60184(16) 0.71023(13) 0.0192(5) Uani 1 1 d . . . . .
O01 O 0.4804(2) 0.63605(14) 0.63541(11) 0.0265(5) Uani 1 1 d . . . . .
O02 O 0.7334(2) 0.72022(15) 0.66036(13) 0.0380(6) Uani 1 1 d D . . . .
O03 O 0.7367(2) 0.55887(15) 0.60621(13) 0.0397(6) Uani 1 1 d D . . . .
S01 S 0.65918(8) 0.64728(6) 0.61547(5) 0.0269(2) Uani 1 1 d D . . . .
C01A C 0.6299(8) 0.6985(8) 0.5172(7) 0.0387(16) Uani 0.85(4) 1 d D U P A 1
F01A F 0.5490(9) 0.7788(9) 0.5205(5) 0.056(2) Uani 0.85(4) 1 d D U P A 1
F02A F 0.5527(7) 0.6397(10) 0.4687(3) 0.0607(18) Uani 0.85(4) 1 d D U P A 1
F03A F 0.7730(10) 0.7171(9) 0.4850(5) 0.068(2) Uani 0.85(4) 1 d D U P A 1
C01B C 0.616(4) 0.675(3) 0.506(5) 0.0387(16) Uani 0.15(4) 1 d D U P A 2
F01B F 0.522(4) 0.747(3) 0.505(2) 0.056(2) Uani 0.15(4) 1 d D U P A 2
F02B F 0.544(4) 0.604(4) 0.474(2) 0.0607(18) Uani 0.15(4) 1 d D U P A 2
F03B F 0.754(5) 0.691(4) 0.475(3) 0.068(2) Uani 0.15(4) 1 d D U P A 2
C30 C 0.5101(4) 0.7542(2) 0.82710(19) 0.0314(8) Uani 1 1 d . . . . .
H30A H 0.531859 0.791550 0.875304 0.047 Uiso 1 1 calc R U . . .
H30B H 0.395572 0.758059 0.814040 0.047 Uiso 1 1 calc R U . . .
H30C H 0.573193 0.779324 0.782457 0.047 Uiso 1 1 calc R U . . .
C31 C 0.7573(4) 0.5084(3) 1.00635(19) 0.0447(9) Uani 1 1 d . . . . .
H31A H 0.818875 0.562433 1.026715 0.067 Uiso 1 1 calc R U . . .
H31B H 0.829309 0.454354 0.998398 0.067 Uiso 1 1 calc R U . . .
H31C H 0.673826 0.491393 1.044987 0.067 Uiso 1 1 calc R U . . .
C32 C 0.5441(4) 0.4124(2) 0.7367(2) 0.0358(8) Uani 1 1 d . . . . .
H32A H 0.429199 0.407871 0.724856 0.054 Uiso 1 1 calc R U . . .
H32B H 0.582467 0.351621 0.757631 0.054 Uiso 1 1 calc R U . . .
H32C H 0.602805 0.428061 0.687730 0.054 Uiso 1 1 calc R U . . .
C100 C 0.1564(3) 0.5713(2) 0.78337(17) 0.0253(7) Uani 1 1 d . . . . .
H100 H 0.238976 0.557834 0.825298 0.030 Uiso 1 1 calc R U . . .
C101 C 0.0636(4) 0.4796(2) 0.7696(2) 0.0456(9) Uani 1 1 d . . . . .
H10A H -0.024584 0.491369 0.732053 0.068 Uiso 1 1 calc R U . . .
H10B H 0.020074 0.456975 0.820485 0.068 Uiso 1 1 calc R U . . .
H10C H 0.135797 0.431640 0.747234 0.068 Uiso 1 1 calc R U . . .
C102 C 0.0477(3) 0.6486(2) 0.81604(19) 0.0358(8) Uani 1 1 d . . . . .
H10D H 0.110044 0.706786 0.823721 0.054 Uiso 1 1 calc R U . . .
H10E H 0.002704 0.628344 0.867370 0.054 Uiso 1 1 calc R U . . .
H10F H -0.039615 0.660609 0.778086 0.054 Uiso 1 1 calc R U . . .
C200 C 0.1396(3) 0.6264(2) 0.64115(18) 0.0289(8) Uani 1 1 d . . . . .
H200 H 0.026400 0.617978 0.659603 0.035 Uiso 1 1 calc R U . . .
C201 C 0.1626(4) 0.5592(3) 0.5710(2) 0.0516(10) Uani 1 1 d . . . . .
H20A H 0.269980 0.568224 0.548317 0.077 Uiso 1 1 calc R U . . .
H20B H 0.081572 0.572456 0.530001 0.077 Uiso 1 1 calc R U . . .
H20C H 0.151226 0.493692 0.589438 0.077 Uiso 1 1 calc R U . . .
C202 C 0.1565(4) 0.7295(2) 0.6169(2) 0.0439(9) Uani 1 1 d . . . . .
H20D H 0.147067 0.769781 0.664400 0.066 Uiso 1 1 calc R U . . .
H20E H 0.071759 0.745846 0.578698 0.066 Uiso 1 1 calc R U . . .
H20F H 0.261644 0.739392 0.592076 0.066 Uiso 1 1 calc R U . . .
C300 C 0.5196(3) 0.5819(2) 0.78458(17) 0.0190(6) Uani 1 1 d . . . . .
C301 C 0.5556(3) 0.6524(2) 0.84170(16) 0.0215(7) Uani 1 1 d . . . . .
C302 C 0.6345(3) 0.6271(2) 0.91135(17) 0.0276(8) Uani 1 1 d . . . . .
H302 H 0.658363 0.674900 0.949555 0.033 Uiso 1 1 calc R U . . .
C303 C 0.6799(3) 0.5349(2) 0.92731(17) 0.0281(8) Uani 1 1 d . . . . .
C304 C 0.6504(3) 0.4666(2) 0.86958(18) 0.0287(7) Uani 1 1 d . . . . .
H304 H 0.684340 0.403259 0.878770 0.034 Uiso 1 1 calc R U . . .
C305 C 0.5718(3) 0.4888(2) 0.79826(17) 0.0227(7) Uani 1 1 d . . . . .

loop_
_atom_site_aniso_label
_atom_site_aniso_U_11
_atom_site_aniso_U_22
_atom_site_aniso_U_33
_atom_site_aniso_U_23
_atom_site_aniso_U_13
_atom_site_aniso_U_12
B01 0.0236(18) 0.0169(18) 0.0175(18) -0.0021(15) 0.0050(14) 0.0002(13)
N01 0.0170(12) 0.0238(14) 0.0167(13) 0.0024(11) -0.0004(10) 0.0010(10)
O01 0.0136(10) 0.0456(13) 0.0203(11) 0.0062(10) -0.0007(8) -0.0018(9)
O02 0.0340(12) 0.0445(14) 0.0353(13) -0.0058(11) 0.0004(10) -0.0144(10)
O03 0.0275(12) 0.0442(15) 0.0476(15) -0.0020(12) 0.0064(10) 0.0107(10)
S01 0.0170(4) 0.0411(5) 0.0227(4) 0.0034(4) 0.0038(3) -0.0010(4)
C01A 0.029(2) 0.060(4) 0.026(4) 0.009(3) 0.008(2) -0.001(2)
F01A 0.053(2) 0.060(4) 0.054(3) 0.031(3) 0.0064(18) 0.004(2)
F02A 0.0612(16) 0.096(5) 0.0245(14) 0.000(3) -0.0033(12) -0.013(3)
F03A 0.036(2) 0.125(6) 0.042(3) 0.024(3) 0.0187(19) -0.010(2)
C01B 0.029(2) 0.060(4) 0.026(4) 0.009(3) 0.008(2) -0.001(2)
F01B 0.053(2) 0.060(4) 0.054(3) 0.031(3) 0.0064(18) 0.004(2)
F02B 0.0612(16) 0.096(5) 0.0245(14) 0.000(3) -0.0033(12) -0.013(3)
F03B 0.036(2) 0.125(6) 0.042(3) 0.024(3) 0.0187(19) -0.010(2)
C30 0.0351(18) 0.0284(19) 0.0306(19) -0.0064(15) 0.0004(14) 0.0019(14)
C31 0.0324(19) 0.069(3) 0.032(2) 0.0139(19) -0.0072(16) 0.0036(17)
C32 0.0406(19) 0.0241(19) 0.043(2) -0.0001(16) -0.0031(16) 0.0026(14)
C100 0.0172(15) 0.0346(19) 0.0242(17) 0.0056(14) 0.0028(12) -0.0019(13)
C101 0.035(2) 0.039(2) 0.062(3) 0.0085(19) 0.0115(18) -0.0110(16)
C102 0.0293(17) 0.049(2) 0.0291(19) -0.0014(17) 0.0063(14) -0.0013(16)
C200 0.0151(15) 0.049(2) 0.0225(17) -0.0003(15) -0.0005(12) -0.0021(13)
C201 0.034(2) 0.085(3) 0.035(2) -0.018(2) -0.0069(16) -0.0044(19)
C202 0.0288(18) 0.063(2) 0.040(2) 0.023(2) 0.0040(15) 0.0159(17)
C300 0.0115(13) 0.0250(17) 0.0205(16) 0.0015(13) 0.0036(11) -0.0007(12)
C301 0.0178(14) 0.0272(18) 0.0194(16) -0.0012(14) 0.0042(12) 0.0021(13)
C302 0.0210(16) 0.042(2) 0.0197(17) -0.0044(15) 0.0006(13) -0.0035(14)
C303 0.0149(15) 0.050(2) 0.0195(17) 0.0093(16) 0.0007(12) 0.0030(14)
C304 0.0212(16) 0.0319(19) 0.033(2) 0.0108(16) 0.0028(14) 0.0045(13)
C305 0.0158(14) 0.0267(18) 0.0255(18) 0.0027(14) 0.0033(13) 0.0000(12)

loop_
_atom_type_symbol
_atom_type_description
_atom_type_scat_dispersion_real
_atom_type_scat_dispersion_imag
_atom_type_scat_source
C C 0.0033 0.0016 'International Tables Vol C Tables 4.2.6.8 and 6.1.1.4'
H H 0.0000 0.0000 'International Tables Vol C Tables 4.2.6.8 and 6.1.1.4'
B B 0.0013 0.0007 'International Tables Vol C Tables 4.2.6.8 and 6.1.1.4'
F F 0.0171 0.0103 'International Tables Vol C Tables 4.2.6.8 and 6.1.1.4'
N N 0.0061 0.0033 'International Tables Vol C Tables 4.2.6.8 and 6.1.1.4'
O O 0.0106 0.0060 'International Tables Vol C Tables 4.2.6.8 and 6.1.1.4'
S S 0.1246 0.1234 'International Tables Vol C Tables 4.2.6.8 and 6.1.1.4'

loop_
_geom_angle_atom_site_label_1
_geom_angle_atom_site_label_2
_geom_angle_atom_site_label_3
_geom_angle
_geom_angle_site_symmetry_1
_geom_angle_site_symmetry_3
_geom_angle_publ_flag
N01 B01 O01 114.2(3) . . ?
N01 B01 C300 125.6(3) . . ?
O01 B01 C300 120.2(2) . . ?
B01 N01 C100 119.6(2) . . ?
B01 N01 C200 125.6(2) . . ?
C200 N01 C100 114.8(2) . . ?
B01 O01 S01 127.81(18) . . ?
O01 S01 C01A 96.2(2) . . ?
O01 S01 C01B 92.6(10) . . ?
O02 S01 O01 112.54(12) . . ?
O02 S01 C01A 104.4(4) . . ?
O02 S01 C01B 116.2(13) . . ?
O03 S01 O01 112.07(12) . . ?
O03 S01 O02 120.06(14) . . ?
O03 S01 C01A 108.3(3) . . ?
O03 S01 C01B 99.4(11) . . ?
F01A C01A S01 111.9(6) . . ?
F01A C01A F02A 108.4(6) . . ?
F01A C01A F03A 107.7(7) . . ?
F02A C01A S01 111.7(6) . . ?
F02A C01A F03A 108.1(6) . . ?
F03A C01A S01 109.0(7) . . ?
F01B C01B S01 107(4) . . ?
F01B C01B F02B 109(4) . . ?
F01B C01B F03B 114(5) . . ?
F02B C01B S01 110(4) . . ?
F03B C01B S01 105(5) . . ?
F03B C01B F02B 112(4) . . ?
H30A C30 H30B 109.5 . . ?
H30A C30 H30C 109.5 . . ?
H30B C30 H30C 109.5 . . ?
C301 C30 H30A 109.5 . . ?
C301 C30 H30B 109.5 . . ?
C301 C30 H30C 109.5 . . ?
H31A C31 H31B 109.5 . . ?
H31A C31 H31C 109.5 . . ?
H31B C31 H31C 109.5 . . ?
C303 C31 H31A 109.5 . . ?
C303 C31 H31B 109.5 . . ?
C303 C31 H31C 109.5 . . ?
H32A C32 H32B 109.5 . . ?
H32A C32 H32C 109.5 . . ?
H32B C32 H32C 109.5 . . ?
C305 C32 H32A 109.5 . . ?
C305 C32 H32B 109.5 . . ?
C305 C32 H32C 109.5 . . ?
N01 C100 H100 107.1 . . ?
N01 C100 C101 111.7(3) . . ?
N01 C100 C102 112.3(2) . . ?
C101 C100 H100 107.1 . . ?
C102 C100 H100 107.1 . . ?
C102 C100 C101 111.2(2) . . ?
C100 C101 H10A 109.5 . . ?
C100 C101 H10B 109.5 . . ?
C100 C101 H10C 109.5 . . ?
H10A C101 H10B 109.5 . . ?
H10A C101 H10C 109.5 . . ?
H10B C101 H10C 109.5 . . ?
C100 C102 H10D 109.5 . . ?
C100 C102 H10E 109.5 . . ?
C100 C102 H10F 109.5 . . ?
H10D C102 H10E 109.5 . . ?
H10D C102 H10F 109.5 . . ?
H10E C102 H10F 109.5 . . ?
N01 C200 H200 106.5 . . ?
N01 C200 C201 112.3(2) . . ?
N01 C200 C202 112.1(2) . . ?
C201 C200 H200 106.5 . . ?
C202 C200 H200 106.5 . . ?
C202 C200 C201 112.4(3) . . ?
C200 C201 H20A 109.5 . . ?
C200 C201 H20B 109.5 . . ?
C200 C201 H20C 109.5 . . ?
H20A C201 H20B 109.5 . . ?
H20A C201 H20C 109.5 . . ?
H20B C201 H20C 109.5 . . ?
C200 C202 H20D 109.5 . . ?
C200 C202 H20E 109.5 . . ?
C200 C202 H20F 109.5 . . ?
H20D C202 H20E 109.5 . . ?
H20D C202 H20F 109.5 . . ?
H20E C202 H20F 109.5 . . ?
C301 C300 B01 120.1(2) . . ?
C305 C300 B01 120.6(3) . . ?
C305 C300 C301 119.0(3) . . ?
C300 C301 C30 120.7(3) . . ?
C302 C301 C30 120.1(3) . . ?
C302 C301 C300 119.2(3) . . ?
C301 C302 H302 118.8 . . ?
C303 C302 C301 122.4(3) . . ?
C303 C302 H302 118.8 . . ?
C302 C303 C31 121.1(3) . . ?
C302 C303 C304 118.2(3) . . ?
C304 C303 C31 120.7(3) . . ?
C303 C304 H304 119.3 . . ?
C303 C304 C305 121.4(3) . . ?
C305 C304 H304 119.3 . . ?
C300 C305 C32 120.8(3) . . ?
C304 C305 C32 119.6(3) . . ?
C304 C305 C300 119.7(3) . . ?

loop_
_geom_bond_atom_site_label_1
_geom_bond_atom_site_label_2
_geom_bond_distance
_geom_bond_site_symmetry_2
_geom_bond_publ_flag
B01 N01 1.377(4) . ?
B01 O01 1.461(4) . ?
B01 C300 1.572(4) . ?
N01 C100 1.489(3) . ?
N01 C200 1.487(4) . ?
O01 S01 1.5353(18) . ?
O02 S01 1.416(2) . ?
O03 S01 1.414(2) . ?
S01 C01A 1.812(12) . ?
S01 C01B 1.90(9) . ?
C01A F01A 1.321(7) . ?
C01A F02A 1.326(7) . ?
C01A F03A 1.335(7) . ?
C01B F01B 1.29(3) . ?
C01B F02B 1.29(3) . ?
C01B F03B 1.29(3) . ?
C30 H30A 0.9800 . ?
C30 H30B 0.9800 . ?
C30 H30C 0.9800 . ?
C30 C301 1.507(4) . ?
C31 H31A 0.9800 . ?
C31 H31B 0.9800 . ?
C31 H31C 0.9800 . ?
C31 C303 1.517(4) . ?
C32 H32A 0.9800 . ?
C32 H32B 0.9800 . ?
C32 H32C 0.9800 . ?
C32 C305 1.508(4) . ?
C100 H100 1.0000 . ?
C100 C101 1.525(4) . ?
C100 C102 1.521(4) . ?
C101 H10A 0.9800 . ?
C101 H10B 0.9800 . ?
C101 H10C 0.9800 . ?
C102 H10D 0.9800 . ?
C102 H10E 0.9800 . ?
C102 H10F 0.9800 . ?
C200 H200 1.0000 . ?
C200 C201 1.521(4) . ?
C200 C202 1.518(4) . ?
C201 H20A 0.9800 . ?
C201 H20B 0.9800 . ?
C201 H20C 0.9800 . ?
C202 H20D 0.9800 . ?
C202 H20E 0.9800 . ?
C202 H20F 0.9800 . ?
C300 C301 1.412(4) . ?
C300 C305 1.404(4) . ?
C301 C302 1.384(4) . ?
C302 H302 0.9500 . ?
C302 C303 1.383(4) . ?
C303 C304 1.387(4) . ?
C304 H304 0.9500 . ?
C304 C305 1.396(4) . ?

loop_
_geom_torsion_atom_site_label_1
_geom_torsion_atom_site_label_2
_geom_torsion_atom_site_label_3
_geom_torsion_atom_site_label_4
_geom_torsion
_geom_torsion_site_symmetry_1
_geom_torsion_site_symmetry_2
_geom_torsion_site_symmetry_3
_geom_torsion_site_symmetry_4
_geom_torsion_publ_flag
B01 N01 C100 C101 -116.4(3) . . . . ?
B01 N01 C100 C102 117.8(3) . . . . ?
B01 N01 C200 C201 65.2(4) . . . . ?
B01 N01 C200 C202 -62.5(4) . . . . ?
B01 O01 S01 O02 -65.4(3) . . . . ?
B01 O01 S01 O03 73.5(3) . . . . ?
B01 O01 S01 C01A -173.9(4) . . . . ?
B01 O01 S01 C01B 174.7(13) . . . . ?
B01 C300 C301 C30 -9.1(4) . . . . ?
B01 C300 C301 C302 171.4(2) . . . . ?
B01 C300 C305 C32 9.1(4) . . . . ?
B01 C300 C305 C304 -171.0(3) . . . . ?
N01 B01 O01 S01 -179.46(19) . . . . ?
N01 B01 C300 C301 -86.2(4) . . . . ?
N01 B01 C300 C305 88.1(4) . . . . ?
O01 B01 N01 C100 179.5(2) . . . . ?
O01 B01 N01 C200 -0.8(4) . . . . ?
O01 B01 C300 C301 93.1(3) . . . . ?
O01 B01 C300 C305 -92.6(3) . . . . ?
O01 S01 C01A F01A 60.3(4) . . . . ?
O01 S01 C01A F02A -61.4(4) . . . . ?
O01 S01 C01A F03A 179.3(4) . . . . ?
O02 S01 C01A F01A -54.9(4) . . . . ?
O02 S01 C01A F02A -176.6(4) . . . . ?
O02 S01 C01A F03A 64.1(4) . . . . ?
O03 S01 C01A F01A 176.1(3) . . . . ?
O03 S01 C01A F02A 54.4(5) . . . . ?
O03 S01 C01A F03A -65.0(5) . . . . ?
C30 C301 C302 C303 -179.5(3) . . . . ?
C31 C303 C304 C305 176.7(3) . . . . ?
C100 N01 C200 C201 -115.1(3) . . . . ?
C100 N01 C200 C202 117.2(3) . . . . ?
C200 N01 C100 C101 63.9(3) . . . . ?
C200 N01 C100 C102 -61.9(3) . . . . ?
C300 B01 N01 C100 -1.1(4) . . . . ?
C300 B01 N01 C200 178.6(3) . . . . ?
C300 B01 O01 S01 1.1(4) . . . . ?
C300 C301 C302 C303 0.0(4) . . . . ?
C301 C300 C305 C32 -176.5(2) . . . . ?
C301 C300 C305 C304 3.4(4) . . . . ?
C301 C302 C303 C31 -176.3(3) . . . . ?
C301 C302 C303 C304 2.7(4) . . . . ?
C302 C303 C304 C305 -2.3(4) . . . . ?
C303 C304 C305 C32 179.2(3) . . . . ?
C303 C304 C305 C300 -0.7(4) . . . . ?
C305 C300 C301 C30 176.5(2) . . . . ?
C305 C300 C301 C302 -3.1(4) . . . . ?
